data_4069316
loop_
_publ_author_name
'Barroso, S\'onia'
'Cui, Jinlan'
'Carretas, Jos\'e Manuel'
'Cruz, Adelaide'
'Santos, Isabel C.'
'Duarte, M. Teresa'
'Telo, Jo\~ao P.'
'Marques, No\'emia'
'Martins, Ana M.'

_publ_section_title
;
 Diamine Bis(phenolate) M(III) (Y, Ti) Complexes: Synthesis, Structures,
 and Reactivity
;
_journal_issue 12
_journal_name_full Organometallics
_journal_page_first 3449
_journal_paper_doi 10.1021/om9001389
_journal_volume 28
_journal_year 2009
_chemical_formula_moiety '2(C38 H62 Cl N2 O3 Ti), 3(C4 H10 O)'
_chemical_formula_sum 'C88 H154 Cl2 N4 O9 Ti2'
_chemical_formula_weight 1578.85
_space_group_IT_number 2
_symmetry_cell_setting triclinic
_symmetry_Int_Tables_number 2
_symmetry_space_group_name_Hall '-P 1'
_symmetry_space_group_name_H-M 'P -1'
_atom_sites_solution_hydrogens geom
_atom_sites_solution_primary direct
_atom_sites_solution_secondary difmap
_audit_creation_method SHELXL-97
_cell_angle_alpha 94.657(4)
_cell_angle_beta 90.273(5)
_cell_angle_gamma 90.228(4)
_cell_formula_units_Z 2
_cell_length_a 9.7830(12)
_cell_length_b 17.268(2)
_cell_length_c 27.901(4)
_cell_measurement_reflns_used 17155
_cell_measurement_temperature 150(2)
_cell_measurement_theta_max 25.58
_cell_measurement_theta_min 1.18
_cell_volume 4697.7(10)
_computing_cell_refinement 'Bruker SMART'
_computing_data_collection 'Bruker SMART'
_computing_data_reduction 'Bruker SAINT'
_computing_molecular_graphics 'Bruker SHELXTL'
_computing_publication_material 'BRUKER SHELXTL'
_computing_structure_refinement 'SHELXL-97 (Sheldrick, 1997)'
_computing_structure_solution 'SHELXS-97 (Sheldrick,1990)'
_diffrn_ambient_temperature 150(2)
_diffrn_measured_fraction_theta_full 0.973
_diffrn_measured_fraction_theta_max 0.973
_diffrn_measurement_device_type 'CCD area detector'
_diffrn_measurement_method 'phi and omega scans'
_diffrn_radiation_monochromator graphite
_diffrn_radiation_probe x-ray
_diffrn_radiation_type MoK\a
_diffrn_radiation_wavelength 0.71069
_diffrn_reflns_av_R_equivalents 0.0499
_diffrn_reflns_av_sigmaI/netI 0.0740
_diffrn_reflns_limit_h_max 11
_diffrn_reflns_limit_h_min -11
_diffrn_reflns_limit_k_max 20
_diffrn_reflns_limit_k_min -20
_diffrn_reflns_limit_l_max 32
_diffrn_reflns_limit_l_min -33
_diffrn_reflns_number 49190
_diffrn_reflns_theta_full 25.58
_diffrn_reflns_theta_max 25.58
_diffrn_reflns_theta_min 1.18
_diffrn_source 'fine-focus sealed tube'
_exptl_absorpt_coefficient_mu 0.279
_exptl_absorpt_correction_T_max 0.9463
_exptl_absorpt_correction_T_min 0.7873
_exptl_absorpt_correction_type multi-scan
_exptl_absorpt_process_details SADABS
_exptl_crystal_colour yellow
_exptl_crystal_density_diffrn 1.116
_exptl_crystal_density_method 'not measured'
_exptl_crystal_description prism
_exptl_crystal_F_000 1720
_exptl_crystal_size_max 0.90
_exptl_crystal_size_mid 0.40
_exptl_crystal_size_min 0.20
_platon_squeeze_details
;
;
_refine_diff_density_max 1.682
_refine_diff_density_min -0.515
_refine_diff_density_rms 0.095
_refine_ls_extinction_coef 0.0107(8)
_refine_ls_extinction_expression Fc^*^=kFc[1+0.001xFc^2^\l^3^/sin(2\q)]^-1/4^
_refine_ls_extinction_method SHELXL
_refine_ls_goodness_of_fit_ref 1.071
_refine_ls_hydrogen_treatment constr
_refine_ls_matrix_type full
_refine_ls_number_parameters 974
_refine_ls_number_reflns 17155
_refine_ls_number_restraints 0
_refine_ls_restrained_S_all 1.071
_refine_ls_R_factor_all 0.1236
_refine_ls_R_factor_gt 0.0894
_refine_ls_shift/su_max 0.007
_refine_ls_shift/su_mean 0.001
_refine_ls_structure_factor_coef Fsqd
_refine_ls_weighting_details 'calc w=1/[\s^2^(Fo^2^)+(0.0957P)^2^+15.0078P] where P=(Fo^2^+2Fc^2^)/3'
_refine_ls_weighting_scheme calc
_refine_ls_wR_factor_gt 0.2351
_refine_ls_wR_factor_ref 0.2496
_reflns_number_gt 11407
_reflns_number_total 17155
_reflns_threshold_expression >2\s(I)
_cod_data_source_file om9001389_si_001.cif
_cod_data_source_block compound1
_cod_original_cell_volume 4697.7(11)
_cod_database_code 4069316

loop_
_symmetry_equiv_pos_as_xyz
'x, y, z'
'-x, -y, -z'

loop_
_atom_site_label
_atom_site_type_symbol
_atom_site_fract_x
_atom_site_fract_y
_atom_site_fract_z
_atom_site_U_iso_or_equiv
_atom_site_adp_type
_atom_site_occupancy
_atom_site_symmetry_multiplicity
_atom_site_calc_flag
_atom_site_refinement_flags
_atom_site_disorder_assembly
_atom_site_disorder_group
Ti1 Ti 0.92867(8) 0.81217(5) 0.76509(3) 0.0231(2) Uani 1 1 d . . .
Ti2 Ti 0.06801(8) 0.31393(5) 0.76438(3) 0.0243(2) Uani 1 1 d . . .
Cl2 Cl 0.10829(15) 0.17682(7) 0.76985(5) 0.0439(4) Uani 1 1 d . . .
Cl1 Cl 0.88633(15) 0.67531(7) 0.77140(5) 0.0422(3) Uani 1 1 d . . .
O1 O 0.8176(3) 0.84693(18) 0.81842(11) 0.0270(7) Uani 1 1 d . . .
O3 O 0.7423(3) 0.8233(2) 0.72015(12) 0.0383(9) Uani 1 1 d . . .
O5 O 0.1803(3) 0.34775(17) 0.81773(11) 0.0268(7) Uani 1 1 d . . .
O2 O 1.0276(3) 0.79791(19) 0.70636(12) 0.0289(7) Uani 1 1 d . . .
N1 N 0.9894(4) 0.9394(2) 0.76354(13) 0.0234(8) Uani 1 1 d . . .
O6 O 0.2548(4) 0.3259(2) 0.72040(13) 0.0444(10) Uani 1 1 d . . .
O4 O -0.0316(3) 0.30043(19) 0.70529(12) 0.0303(8) Uani 1 1 d . . .
N3 N 0.0087(4) 0.4413(2) 0.76356(13) 0.0251(9) Uani 1 1 d . . .
N2 N 1.1291(4) 0.8162(2) 0.80738(15) 0.0301(9) Uani 1 1 d . . .
N4 N -0.1320(4) 0.3175(2) 0.80637(15) 0.0304(9) Uani 1 1 d . . .
C13 C 0.7633(5) 0.9650(3) 0.93022(17) 0.0270(10) Uani 1 1 d . . .
H13 H 0.7312 0.9602 0.9612 0.032 Uiso 1 1 calc R . .
C11 C 0.8062(4) 0.9076(3) 0.85111(16) 0.0237(10) Uani 1 1 d . . .
C93 C 0.2371(5) 0.4649(3) 0.93046(18) 0.0306(11) Uani 1 1 d . . .
H93 H 0.2690 0.4598 0.9615 0.037 Uiso 1 1 calc R . .
C21 C 1.1003(5) 0.8362(3) 0.67503(17) 0.0288(11) Uani 1 1 d . . .
C14 C 0.8192(5) 1.0361(3) 0.92014(17) 0.0293(11) Uani 1 1 d . . .
C91 C 0.1938(5) 0.4087(3) 0.85087(16) 0.0239(10) Uani 1 1 d . . .
C12 C 0.7524(4) 0.9008(3) 0.89711(16) 0.0228(10) Uani 1 1 d . . .
C22 C 1.1766(5) 0.7972(3) 0.63798(18) 0.0340(12) Uani 1 1 d . . .
C94 C 0.1828(5) 0.5359(3) 0.92049(18) 0.0301(11) Uani 1 1 d . . .
C86 C -0.1037(5) 0.4216(3) 0.68029(17) 0.0292(11) Uani 1 1 d . . .
C16 C 0.8528(5) 0.9809(3) 0.83846(16) 0.0254(10) Uani 1 1 d . . .
C96 C 0.1485(5) 0.4817(3) 0.83842(17) 0.0254(10) Uani 1 1 d . . .
O8 O 0.5665(5) 0.5353(3) 0.81655(18) 0.0661(13) Uani 1 1 d . . .
O9 O 0.4276(5) 0.0378(3) 0.81862(19) 0.0688(14) Uani 1 1 d . . .
C92 C 0.2473(5) 0.4008(3) 0.89718(17) 0.0257(10) Uani 1 1 d . . .
C27 C 0.9969(5) 0.9605(3) 0.71271(16) 0.0298(11) Uani 1 1 d . . .
H27A H 1.0174 1.0156 0.7133 0.036 Uiso 1 1 calc R . .
H27B H 0.9069 0.9526 0.6983 0.036 Uiso 1 1 calc R . .
C87 C 0.0000(5) 0.4630(3) 0.71309(17) 0.0298(11) Uani 1 1 d . . .
H87A H 0.0892 0.4549 0.6986 0.036 Uiso 1 1 calc R . .
H87B H -0.0189 0.5183 0.7141 0.036 Uiso 1 1 calc R . .
C26 C 1.0989(5) 0.9176(3) 0.68016(17) 0.0302(11) Uani 1 1 d . . .
C97 C 0.1170(5) 0.4928(3) 0.78677(16) 0.0274(10) Uani 1 1 d . . .
H97A H 0.0896 0.5464 0.7846 0.033 Uiso 1 1 calc R . .
H97B H 0.2005 0.4849 0.7684 0.033 Uiso 1 1 calc R . .
C95 C 0.1409(5) 0.5427(3) 0.87315(18) 0.0296(11) Uani 1 1 d . . .
H95 H 0.1068 0.5900 0.8648 0.035 Uiso 1 1 calc R . .
C17 C 0.8832(5) 0.9919(3) 0.78664(16) 0.0274(10) Uani 1 1 d . . .
H17A H 0.7991 0.9845 0.7683 0.033 Uiso 1 1 calc R . .
H17B H 0.9125 1.0452 0.7844 0.033 Uiso 1 1 calc R . .
C82 C -0.1871(5) 0.3010(3) 0.63737(18) 0.0365(12) Uani 1 1 d . . .
C55 C 0.3186(5) 0.3260(3) 0.90973(19) 0.0335(12) Uani 1 1 d . . .
C15 C 0.8612(5) 1.0427(3) 0.87276(17) 0.0294(11) Uani 1 1 d . . .
H15 H 0.8956 1.0900 0.8643 0.035 Uiso 1 1 calc R . .
C41 C 0.8312(6) 1.1055(3) 0.95777(19) 0.0404(13) Uani 1 1 d . . .
C31 C 0.6793(5) 0.8259(3) 0.90993(18) 0.0305(11) Uani 1 1 d . . .
C5 C -0.1232(5) 0.4555(3) 0.78871(18) 0.0320(11) Uani 1 1 d . . .
H5A H -0.1731 0.4953 0.7734 0.038 Uiso 1 1 calc R . .
H5B H -0.1052 0.4747 0.8218 0.038 Uiso 1 1 calc R . .
C24 C 1.2583(6) 0.9239(3) 0.61471(19) 0.0391(13) Uani 1 1 d . A .
C81 C -0.1065(5) 0.3399(3) 0.67488(17) 0.0294(11) Uani 1 1 d . . .
C32 C 0.7793(6) 0.7589(3) 0.9105(2) 0.0423(14) Uani 1 1 d . . .
H32A H 0.8504 0.7720 0.9336 0.063 Uiso 1 1 calc R . .
H32B H 0.8187 0.7490 0.8791 0.063 Uiso 1 1 calc R . .
H32C H 0.7319 0.7133 0.9190 0.063 Uiso 1 1 calc R . .
C65 C 0.1731(6) 0.6056(3) 0.95823(18) 0.0372(12) Uani 1 1 d . . .
C85 C -0.1877(5) 0.4654(3) 0.65232(18) 0.0368(12) Uani 1 1 d . . .
H85 H -0.1873 0.5193 0.6574 0.044 Uiso 1 1 calc R . .
C84 C -0.2724(6) 0.4290(3) 0.61669(19) 0.0410(13) Uani 1 1 d . . .
C25 C 1.1790(5) 0.9605(3) 0.65065(18) 0.0361(12) Uani 1 1 d . . .
H25 H 1.1792 1.0145 0.6552 0.043 Uiso 1 1 calc R . .
C51 C 1.1698(6) 0.7078(3) 0.6268(2) 0.0421(13) Uani 1 1 d . . .
C83 C -0.2669(6) 0.3479(4) 0.6104(2) 0.0436(14) Uani 1 1 d . . .
H83 H -0.3212 0.3233 0.5862 0.052 Uiso 1 1 calc R . .
C1 C 1.1236(5) 0.9539(3) 0.78872(18) 0.0315(11) Uani 1 1 d . . .
H1A H 1.1742 0.9929 0.7729 0.038 Uiso 1 1 calc R . .
H1B H 1.1072 0.9741 0.8216 0.038 Uiso 1 1 calc R . .
C56 C 0.2179(6) 0.2590(3) 0.9090(2) 0.0448(14) Uani 1 1 d . . .
H56A H 0.1762 0.2512 0.8778 0.067 Uiso 1 1 calc R . .
H56B H 0.1486 0.2706 0.9327 0.067 Uiso 1 1 calc R . .
H56C H 0.2652 0.2126 0.9161 0.067 Uiso 1 1 calc R . .
C23 C 1.2532(6) 0.8440(3) 0.60876(19) 0.0389(13) Uani 1 1 d . . .
H23 H 1.3036 0.8193 0.5839 0.047 Uiso 1 1 calc R . .
C6 C -0.2099(5) 0.3837(3) 0.7882(2) 0.0362(12) Uani 1 1 d . . .
H6A H -0.2897 0.3943 0.8081 0.043 Uiso 1 1 calc R . .
H6B H -0.2411 0.3694 0.7556 0.043 Uiso 1 1 calc R . .
O7 O 0.7503(6) 0.8463(4) 0.5413(2) 0.0896(17) Uani 1 1 d . . .
C45 C -0.3641(7) 0.4750(4) 0.5845(2) 0.0571(17) Uani 1 1 d . . .
C34 C 0.6139(7) 0.8372(3) 0.9598(2) 0.0470(15) Uani 1 1 d . . .
H34A H 0.6834 0.8502 0.9835 0.071 Uiso 1 1 calc R . .
H34B H 0.5689 0.7900 0.9669 0.071 Uiso 1 1 calc R . .
H34C H 0.5483 0.8784 0.9601 0.071 Uiso 1 1 calc R . .
C35 C -0.1784(6) 0.2126(3) 0.6252(2) 0.0460(14) Uani 1 1 d . . .
C57 C 0.4343(6) 0.3066(3) 0.8737(2) 0.0441(14) Uani 1 1 d . . .
H57A H 0.4978 0.3492 0.8746 0.066 Uiso 1 1 calc R . .
H57B H 0.3966 0.2976 0.8419 0.066 Uiso 1 1 calc R . .
H57C H 0.4809 0.2607 0.8821 0.066 Uiso 1 1 calc R . .
C58 C 0.3840(7) 0.3360(3) 0.9600(2) 0.0514(16) Uani 1 1 d . . .
H58A H 0.4490 0.3779 0.9613 0.077 Uiso 1 1 calc R . .
H58B H 0.4297 0.2888 0.9666 0.077 Uiso 1 1 calc R . .
H58C H 0.3143 0.3473 0.9836 0.077 Uiso 1 1 calc R . .
C61 C 1.3445(7) 0.9712(4) 0.5812(2) 0.0552(17) Uani 1 1 d . . .
C33 C 0.5655(5) 0.8052(3) 0.8738(2) 0.0403(13) Uani 1 1 d . . .
H33A H 0.5025 0.8477 0.8737 0.061 Uiso 1 1 calc R . .
H33B H 0.5183 0.7597 0.8826 0.061 Uiso 1 1 calc R . .
H33C H 0.6039 0.7952 0.8423 0.061 Uiso 1 1 calc R . .
C2 C 1.2076(5) 0.8822(3) 0.7889(2) 0.0393(13) Uani 1 1 d . . .
H2A H 1.2879 0.8930 0.8089 0.047 Uiso 1 1 calc R . .
H2B H 1.2382 0.8673 0.7564 0.047 Uiso 1 1 calc R . .
C54 C 1.2160(7) 0.6655(4) 0.6694(2) 0.0560(17) Uani 1 1 d . . .
H54A H 1.1609 0.6813 0.6969 0.084 Uiso 1 1 calc R . .
H54B H 1.3101 0.6777 0.6765 0.084 Uiso 1 1 calc R . .
H54C H 1.2062 0.6105 0.6619 0.084 Uiso 1 1 calc R . .
C3 C 1.2133(6) 0.7470(4) 0.7969(2) 0.0482(15) Uani 1 1 d . . .
H3A H 1.2267 0.7386 0.7628 0.072 Uiso 1 1 calc R . .
H3B H 1.1681 0.7026 0.8083 0.072 Uiso 1 1 calc R . .
H3C H 1.3003 0.7543 0.8127 0.072 Uiso 1 1 calc R . .
C67 C 0.2693(10) 0.6691(4) 0.9435(3) 0.081(3) Uani 1 1 d . . .
H67A H 0.2649 0.7131 0.9669 0.122 Uiso 1 1 calc R . .
H67B H 0.2424 0.6846 0.9126 0.122 Uiso 1 1 calc R . .
H67C H 0.3611 0.6497 0.9419 0.122 Uiso 1 1 calc R . .
C8 C -0.2171(6) 0.2467(3) 0.7956(2) 0.0462(14) Uani 1 1 d . . .
H8A H -0.2307 0.2381 0.7615 0.069 Uiso 1 1 calc R . .
H8B H -0.3040 0.2536 0.8112 0.069 Uiso 1 1 calc R . .
H8C H -0.1715 0.2027 0.8072 0.069 Uiso 1 1 calc R . .
C37 C -0.2182(7) 0.1666(4) 0.6671(3) 0.0598(18) Uani 1 1 d . . .
H37A H -0.3102 0.1792 0.6766 0.090 Uiso 1 1 calc R . .
H37B H -0.1573 0.1794 0.6937 0.090 Uiso 1 1 calc R . .
H37C H -0.2123 0.1120 0.6576 0.090 Uiso 1 1 calc R . .
C7 C -0.1131(6) 0.3288(4) 0.85815(19) 0.0429(14) Uani 1 1 d . . .
H7A H -0.0627 0.2859 0.8690 0.064 Uiso 1 1 calc R . .
H7B H -0.2006 0.3317 0.8735 0.064 Uiso 1 1 calc R . .
H7C H -0.0633 0.3761 0.8661 0.064 Uiso 1 1 calc R . .
C66 C 0.2161(9) 0.5862(4) 1.0081(2) 0.066(2) Uani 1 1 d . . .
H66A H 0.2082 0.6316 1.0302 0.100 Uiso 1 1 calc R . .
H66B H 0.3092 0.5688 1.0074 0.100 Uiso 1 1 calc R . .
H66C H 0.1580 0.5458 1.0184 0.100 Uiso 1 1 calc R . .
C44 C 0.7862(9) 1.0876(4) 1.0068(2) 0.070(2) Uani 1 1 d . . .
H44A H 0.6920 1.0717 1.0056 0.105 Uiso 1 1 calc R . .
H44B H 0.7963 1.1332 1.0287 0.105 Uiso 1 1 calc R . .
H44C H 0.8413 1.0465 1.0177 0.105 Uiso 1 1 calc R . .
C53 C 1.2592(9) 0.6799(4) 0.5839(3) 0.074(2) Uani 1 1 d . . .
H53A H 1.2323 0.7059 0.5562 0.110 Uiso 1 1 calc R . .
H53B H 1.2479 0.6248 0.5771 0.110 Uiso 1 1 calc R . .
H53C H 1.3533 0.6914 0.5914 0.110 Uiso 1 1 calc R . .
C43 C 0.7444(11) 1.1718(4) 0.9413(3) 0.093(3) Uani 1 1 d . . .
H43A H 0.7736 1.1841 0.9099 0.139 Uiso 1 1 calc R . .
H43B H 0.7552 1.2168 0.9636 0.139 Uiso 1 1 calc R . .
H43C H 0.6501 1.1563 0.9399 0.139 Uiso 1 1 calc R . .
C68 C 0.0267(8) 0.6357(5) 0.9600(3) 0.082(3) Uani 1 1 d . . .
H68A H 0.0204 0.6791 0.9837 0.122 Uiso 1 1 calc R . .
H68B H -0.0338 0.5951 0.9684 0.122 Uiso 1 1 calc R . .
H68C H 0.0013 0.6517 0.9291 0.122 Uiso 1 1 calc R . .
C52 C 1.0212(7) 0.6818(4) 0.6156(3) 0.0658(19) Uani 1 1 d . . .
H52A H 0.9876 0.7075 0.5887 0.099 Uiso 1 1 calc R . .
H52B H 0.9650 0.6951 0.6432 0.099 Uiso 1 1 calc R . .
H52C H 1.0185 0.6266 0.6080 0.099 Uiso 1 1 calc R . .
C38 C -0.2729(9) 0.1864(4) 0.5829(3) 0.076(2) Uani 1 1 d . . .
H38A H -0.3657 0.1991 0.5912 0.115 Uiso 1 1 calc R . .
H38B H -0.2651 0.1313 0.5758 0.115 Uiso 1 1 calc R . .
H38C H -0.2471 0.2125 0.5552 0.115 Uiso 1 1 calc R . .
C4 C 1.1122(6) 0.8268(4) 0.8595(2) 0.0490(15) Uani 1 1 d . . .
H4A H 1.0577 0.8721 0.8676 0.073 Uiso 1 1 calc R . .
H4B H 1.2003 0.8334 0.8746 0.073 Uiso 1 1 calc R . .
H4C H 1.0677 0.7820 0.8705 0.073 Uiso 1 1 calc R . .
C42 C 0.9783(9) 1.1315(5) 0.9615(3) 0.088(3) Uani 1 1 d . . .
H42A H 1.0097 1.1438 0.9305 0.131 Uiso 1 1 calc R . .
H42B H 1.0331 1.0905 0.9726 0.131 Uiso 1 1 calc R . .
H42C H 0.9858 1.1767 0.9838 0.131 Uiso 1 1 calc R . .
C36 C -0.0314(8) 0.1918(5) 0.6108(3) 0.087(3) Uani 1 1 d . . .
H36A H -0.0250 0.1367 0.6030 0.130 Uiso 1 1 calc R . .
H36B H 0.0293 0.2069 0.6370 0.130 Uiso 1 1 calc R . .
H36C H -0.0065 0.2186 0.5833 0.130 Uiso 1 1 calc R . .
C48 C -0.3496(10) 0.5624(5) 0.5959(3) 0.095(3) Uani 1 1 d . . .
H48A H -0.3660 0.5752 0.6295 0.143 Uiso 1 1 calc R . .
H48B H -0.4148 0.5887 0.5772 0.143 Uiso 1 1 calc R . .
H48C H -0.2589 0.5785 0.5880 0.143 Uiso 1 1 calc R . .
C46 C -0.3403(10) 0.4505(6) 0.5321(3) 0.104(4) Uani 1 1 d . . .
H46A H -0.3506 0.3952 0.5266 0.156 Uiso 1 1 calc R . .
H46B H -0.2496 0.4652 0.5234 0.156 Uiso 1 1 calc R . .
H46C H -0.4056 0.4756 0.5128 0.156 Uiso 1 1 calc R . .
C78 C 0.2614(8) 0.3067(9) 0.6712(3) 0.154(6) Uani 1 1 d . . .
H78A H 0.2509 0.3533 0.6543 0.185 Uiso 1 1 calc R . .
H78B H 0.1873 0.2713 0.6614 0.185 Uiso 1 1 calc R . .
C72 C 0.5898(9) 0.7823(6) 0.6581(3) 0.093(3) Uani 1 1 d . . .
H72A H 0.5615 0.7282 0.6538 0.112 Uiso 1 1 calc R . .
H72B H 0.5738 0.8063 0.6283 0.112 Uiso 1 1 calc R . .
C107 C 0.5046(8) 0.5798(5) 0.7829(3) 0.075(2) Uani 1 1 d . . .
H10A H 0.5400 0.6325 0.7870 0.090 Uiso 1 1 calc R . .
H10B H 0.4069 0.5817 0.7886 0.090 Uiso 1 1 calc R . .
C71 C 0.7319(8) 0.7888(8) 0.6722(3) 0.123(5) Uani 1 1 d . . .
H71A H 0.7732 0.7377 0.6701 0.147 Uiso 1 1 calc R . .
H71B H 0.7804 0.8204 0.6506 0.147 Uiso 1 1 calc R . .
C101 C 0.3637(10) 0.0282(5) 0.8996(3) 0.083(2) Uani 1 1 d . . .
H10C H 0.3881 0.0478 0.9317 0.124 Uiso 1 1 calc R . .
H10D H 0.3730 -0.0273 0.8965 0.124 Uiso 1 1 calc R . .
H10E H 0.2706 0.0417 0.8932 0.124 Uiso 1 1 calc R . .
C47 C -0.5178(7) 0.4562(5) 0.5943(3) 0.075(2) Uani 1 1 d . . .
H47A H -0.5389 0.4716 0.6273 0.113 Uiso 1 1 calc R . .
H47B H -0.5338 0.4015 0.5879 0.113 Uiso 1 1 calc R . .
H47C H -0.5750 0.4842 0.5737 0.113 Uiso 1 1 calc R . .
C75 C 0.3893(7) 0.3209(7) 0.7403(3) 0.096(3) Uani 1 1 d . . .
H75A H 0.3959 0.2758 0.7588 0.115 Uiso 1 1 calc R . .
H75B H 0.4092 0.3669 0.7615 0.115 Uiso 1 1 calc R . .
C103 C 0.4926(8) 0.0787(5) 0.7858(4) 0.084(3) Uani 1 1 d . . .
H10F H 0.5904 0.0728 0.7898 0.101 Uiso 1 1 calc R . .
H10G H 0.4716 0.1334 0.7925 0.101 Uiso 1 1 calc R . .
C111 C 0.7625(12) 0.7741(7) 0.5094(4) 0.118(4) Uani 1 1 d . . .
H11A H 0.8047 0.7847 0.4792 0.142 Uiso 1 1 calc R . .
H11B H 0.8175 0.7363 0.5245 0.142 Uiso 1 1 calc R . .
C74 C 0.6056(7) 0.8302(7) 0.7391(3) 0.107(4) Uani 1 1 d . . .
H74A H 0.5877 0.7887 0.7597 0.129 Uiso 1 1 calc R . .
H74B H 0.5954 0.8795 0.7580 0.129 Uiso 1 1 calc R . .
C112 C 0.6241(10) 0.7454(6) 0.5013(3) 0.100(3) Uani 1 1 d . . .
H11C H 0.6259 0.6982 0.4807 0.150 Uiso 1 1 calc R . .
H11D H 0.5711 0.7836 0.4864 0.150 Uiso 1 1 calc R . .
H11E H 0.5837 0.7355 0.5315 0.150 Uiso 1 1 calc R . .
C73 C 0.5127(9) 0.8254(9) 0.7000(3) 0.132(5) Uani 1 1 d . . .
H73A H 0.4865 0.8769 0.6919 0.159 Uiso 1 1 calc R . .
H73B H 0.4311 0.7970 0.7077 0.159 Uiso 1 1 calc R . .
C102 C 0.4504(11) 0.0611(6) 0.8666(3) 0.097(3) Uani 1 1 d . . .
H10H H 0.4416 0.1171 0.8708 0.116 Uiso 1 1 calc R . .
H10I H 0.5441 0.0486 0.8744 0.116 Uiso 1 1 calc R . .
C105 C 0.6366(10) 0.5284(5) 0.8975(3) 0.085(3) Uani 1 1 d . . .
H10J H 0.6190 0.5529 0.9290 0.128 Uiso 1 1 calc R . .
H10K H 0.7314 0.5347 0.8899 0.128 Uiso 1 1 calc R . .
H10L H 0.6149 0.4741 0.8968 0.128 Uiso 1 1 calc R . .
C110 C 0.8833(10) 0.8847(6) 0.5506(4) 0.103(3) Uani 1 1 d . . .
H11F H 0.9438 0.8517 0.5675 0.123 Uiso 1 1 calc R . .
H11G H 0.9260 0.8960 0.5207 0.123 Uiso 1 1 calc R . .
C77 C 0.3899(14) 0.2708(7) 0.6587(5) 0.141(5) Uani 1 1 d . . .
H77A H 0.4198 0.2822 0.6269 0.169 Uiso 1 1 calc R . .
H77B H 0.3869 0.2150 0.6607 0.169 Uiso 1 1 calc R . .
C76 C 0.4846(10) 0.3146(10) 0.7013(4) 0.148(5) Uani 1 1 d . . .
H76A H 0.5633 0.2835 0.7086 0.177 Uiso 1 1 calc R . .
H76B H 0.5152 0.3652 0.6929 0.177 Uiso 1 1 calc R . .
C106 C 0.5563(11) 0.5627(6) 0.8639(4) 0.104(3) Uani 1 1 d . . .
H10M H 0.4616 0.5577 0.8733 0.125 Uiso 1 1 calc R . .
H10N H 0.5778 0.6177 0.8661 0.125 Uiso 1 1 calc R . .
C109 C 0.8562(14) 0.9555(6) 0.5798(4) 0.140(5) Uani 1 1 d . . .
H10O H 0.9405 0.9828 0.5868 0.211 Uiso 1 1 calc R . .
H10P H 0.8138 0.9434 0.6092 0.211 Uiso 1 1 calc R . .
H10Q H 0.7961 0.9875 0.5627 0.211 Uiso 1 1 calc R . .
C104 C 0.4582(12) 0.0566(7) 0.7379(4) 0.122(4) Uani 1 1 d . . .
H10R H 0.5071 0.0886 0.7171 0.183 Uiso 1 1 calc R . .
H10S H 0.3617 0.0630 0.7333 0.183 Uiso 1 1 calc R . .
H10T H 0.4821 0.0032 0.7303 0.183 Uiso 1 1 calc R . .
C108 C 0.5292(15) 0.5482(8) 0.7348(4) 0.160(6) Uani 1 1 d . . .
H10U H 0.4860 0.5802 0.7127 0.241 Uiso 1 1 calc R . .
H10V H 0.4922 0.4965 0.7305 0.241 Uiso 1 1 calc R . .
H10W H 0.6258 0.5467 0.7290 0.241 Uiso 1 1 calc R . .
C63 C 1.5045(12) 0.9575(8) 0.5918(5) 0.070(3) Uani 0.60 1 d P A 1
H63A H 1.5235 0.9710 0.6253 0.105 Uiso 0.60 1 calc PR A 1
H63B H 1.5586 0.9895 0.5726 0.105 Uiso 0.60 1 calc PR A 1
H63C H 1.5265 0.9038 0.5839 0.105 Uiso 0.60 1 calc PR A 1
C64 C 1.3341(16) 1.0605(7) 0.5918(5) 0.081(4) Uani 0.60 1 d P A 1
H64A H 1.3524 1.0740 0.6253 0.121 Uiso 0.60 1 calc PR A 1
H64B H 1.2438 1.0772 0.5840 0.121 Uiso 0.60 1 calc PR A 1
H64C H 1.3997 1.0855 0.5727 0.121 Uiso 0.60 1 calc PR A 1
C62 C 1.318(2) 0.9531(13) 0.5323(6) 0.068(6) Uani 0.40 1 d P A 1
H62A H 1.3752 0.9845 0.5137 0.102 Uiso 0.40 1 calc PR A 1
H62B H 1.2239 0.9631 0.5255 0.102 Uiso 0.40 1 calc PR A 1
H62C H 1.3375 0.8992 0.5240 0.102 Uiso 0.40 1 calc PR A 1
C62B C 1.407(2) 0.9164(11) 0.5396(6) 0.111(7) Uani 0.60 1 d P A 2
H62D H 1.3348 0.8863 0.5234 0.166 Uiso 0.60 1 calc PR A 2
H62E H 1.4714 0.8821 0.5527 0.166 Uiso 0.60 1 calc PR A 2
H62F H 1.4515 0.9471 0.5171 0.166 Uiso 0.60 1 calc PR A 2
C63B C 1.4343(18) 1.0168(9) 0.6065(6) 0.055(4) Uani 0.40 1 d P A 2
H63D H 1.4869 1.0456 0.5851 0.082 Uiso 0.40 1 calc PR A 2
H63E H 1.4943 0.9852 0.6240 0.082 Uiso 0.40 1 calc PR A 2
H63F H 1.3862 1.0521 0.6287 0.082 Uiso 0.40 1 calc PR A 2
C64B C 1.2338(19) 1.0228(10) 0.5525(6) 0.061(5) Uani 0.40 1 d P A 2
H64D H 1.1713 0.9885 0.5346 0.091 Uiso 0.40 1 calc PR A 2
H64E H 1.2818 1.0537 0.5309 0.091 Uiso 0.40 1 calc PR A 2
H64F H 1.1841 1.0562 0.5754 0.091 Uiso 0.40 1 calc PR A 2

loop_
_atom_site_aniso_label
_atom_site_aniso_U_11
_atom_site_aniso_U_22
_atom_site_aniso_U_33
_atom_site_aniso_U_23
_atom_site_aniso_U_13
_atom_site_aniso_U_12
Ti1 0.0250(4) 0.0190(4) 0.0259(5) 0.0054(3) -0.0017(3) 0.0012(3)
Ti2 0.0260(4) 0.0194(4) 0.0281(5) 0.0054(3) 0.0016(3) 0.0004(3)
Cl2 0.0528(8) 0.0197(6) 0.0592(9) 0.0042(6) -0.0033(7) 0.0047(6)
Cl1 0.0535(8) 0.0193(6) 0.0541(8) 0.0045(6) 0.0043(6) -0.0012(6)
O1 0.0334(18) 0.0191(17) 0.0290(18) 0.0057(14) -0.0013(14) -0.0002(14)
O3 0.0273(18) 0.056(2) 0.0311(19) 0.0032(17) -0.0037(14) 0.0028(17)
O5 0.0330(18) 0.0172(16) 0.0312(18) 0.0067(14) 0.0037(14) 0.0037(13)
O2 0.0303(18) 0.0255(18) 0.0311(18) 0.0034(14) 0.0020(14) 0.0014(14)
N1 0.0244(19) 0.023(2) 0.024(2) 0.0070(16) 0.0004(15) 0.0005(16)
O6 0.0302(19) 0.071(3) 0.033(2) 0.0118(19) 0.0049(15) 0.0029(18)
O4 0.0302(18) 0.0263(18) 0.0350(19) 0.0060(15) -0.0014(14) -0.0021(14)
N3 0.028(2) 0.022(2) 0.026(2) 0.0081(16) -0.0016(16) 0.0030(16)
N2 0.031(2) 0.023(2) 0.037(2) 0.0118(18) -0.0084(18) -0.0043(17)
N4 0.028(2) 0.026(2) 0.039(2) 0.0106(18) 0.0057(18) 0.0015(17)
C13 0.032(3) 0.025(3) 0.026(2) 0.009(2) 0.0016(19) 0.000(2)
C11 0.024(2) 0.020(2) 0.028(2) 0.0041(19) -0.0041(18) 0.0005(18)
C93 0.036(3) 0.031(3) 0.026(3) 0.010(2) -0.002(2) -0.001(2)
C21 0.026(2) 0.032(3) 0.030(3) 0.006(2) -0.001(2) 0.001(2)
C14 0.039(3) 0.024(3) 0.025(3) 0.005(2) 0.002(2) 0.001(2)
C91 0.026(2) 0.017(2) 0.029(2) 0.0049(19) 0.0015(19) -0.0001(18)
C12 0.025(2) 0.019(2) 0.026(2) 0.0108(19) -0.0009(18) 0.0009(18)
C22 0.035(3) 0.036(3) 0.032(3) 0.007(2) -0.001(2) 0.008(2)
C94 0.038(3) 0.022(3) 0.031(3) 0.005(2) 0.003(2) 0.001(2)
C86 0.034(3) 0.031(3) 0.023(2) 0.011(2) 0.000(2) -0.006(2)
C16 0.029(2) 0.022(2) 0.026(2) 0.0074(19) 0.0026(19) -0.0001(19)
C96 0.030(2) 0.019(2) 0.028(2) 0.0090(19) -0.0001(19) -0.0015(19)
O8 0.081(3) 0.051(3) 0.069(3) 0.015(2) 0.029(3) 0.024(2)
O9 0.073(3) 0.058(3) 0.077(3) 0.022(3) -0.032(3) -0.024(3)
C92 0.030(2) 0.019(2) 0.029(3) 0.008(2) 0.0020(19) 0.0015(19)
C27 0.040(3) 0.025(3) 0.026(3) 0.012(2) 0.004(2) 0.007(2)
C87 0.038(3) 0.024(3) 0.029(3) 0.014(2) -0.004(2) -0.004(2)
C26 0.030(3) 0.034(3) 0.027(3) 0.009(2) -0.002(2) 0.006(2)
C97 0.040(3) 0.016(2) 0.027(3) 0.0061(19) -0.002(2) -0.002(2)
C95 0.037(3) 0.016(2) 0.037(3) 0.008(2) 0.001(2) 0.001(2)
C17 0.037(3) 0.020(2) 0.026(2) 0.0068(19) 0.003(2) 0.002(2)
C82 0.034(3) 0.047(3) 0.029(3) 0.008(2) 0.000(2) -0.011(2)
C55 0.043(3) 0.022(3) 0.038(3) 0.012(2) -0.006(2) 0.009(2)
C15 0.040(3) 0.016(2) 0.033(3) 0.008(2) 0.001(2) -0.003(2)
C41 0.063(4) 0.026(3) 0.032(3) 0.002(2) 0.001(3) -0.007(3)
C31 0.038(3) 0.021(3) 0.034(3) 0.009(2) 0.007(2) -0.007(2)
C5 0.040(3) 0.023(3) 0.034(3) 0.010(2) 0.003(2) 0.007(2)
C24 0.043(3) 0.045(3) 0.032(3) 0.016(2) 0.008(2) 0.007(3)
C81 0.029(3) 0.033(3) 0.026(3) 0.004(2) 0.003(2) -0.003(2)
C32 0.057(4) 0.021(3) 0.051(3) 0.019(2) 0.003(3) 0.001(2)
C65 0.054(3) 0.028(3) 0.029(3) 0.002(2) -0.003(2) 0.004(2)
C85 0.040(3) 0.038(3) 0.034(3) 0.015(2) -0.001(2) -0.007(2)
C84 0.040(3) 0.051(4) 0.034(3) 0.020(3) -0.006(2) -0.009(3)
C25 0.040(3) 0.036(3) 0.034(3) 0.014(2) 0.004(2) 0.002(2)
C51 0.045(3) 0.038(3) 0.043(3) 0.000(3) 0.008(2) 0.011(3)
C83 0.047(3) 0.051(4) 0.033(3) 0.007(3) -0.006(2) -0.011(3)
C1 0.035(3) 0.029(3) 0.032(3) 0.010(2) -0.004(2) -0.008(2)
C56 0.051(3) 0.024(3) 0.061(4) 0.017(3) -0.004(3) -0.002(2)
C23 0.043(3) 0.044(3) 0.031(3) 0.007(2) 0.008(2) 0.010(3)
C6 0.034(3) 0.032(3) 0.044(3) 0.008(2) 0.004(2) 0.005(2)
O7 0.092(4) 0.081(4) 0.094(4) -0.007(3) -0.009(3) 0.000(3)
C45 0.058(4) 0.060(4) 0.055(4) 0.022(3) -0.019(3) -0.013(3)
C34 0.068(4) 0.029(3) 0.045(3) 0.010(3) 0.019(3) -0.012(3)
C35 0.048(3) 0.044(4) 0.044(3) -0.009(3) -0.007(3) -0.007(3)
C57 0.040(3) 0.036(3) 0.057(4) 0.006(3) -0.001(3) 0.013(3)
C58 0.071(4) 0.039(3) 0.046(3) 0.013(3) -0.021(3) 0.015(3)
C61 0.074(5) 0.047(4) 0.046(4) 0.013(3) 0.024(3) 0.004(3)
C33 0.037(3) 0.037(3) 0.048(3) 0.009(3) -0.002(2) -0.014(2)
C2 0.038(3) 0.037(3) 0.044(3) 0.010(3) -0.002(2) -0.004(2)
C54 0.066(4) 0.040(4) 0.063(4) 0.011(3) 0.006(3) 0.012(3)
C3 0.039(3) 0.050(4) 0.056(4) 0.008(3) -0.012(3) 0.011(3)
C67 0.149(8) 0.043(4) 0.049(4) -0.011(3) 0.017(4) -0.029(5)
C8 0.044(3) 0.037(3) 0.057(4) 0.006(3) 0.009(3) -0.006(3)
C37 0.071(5) 0.032(3) 0.075(5) 0.002(3) -0.006(4) -0.014(3)
C7 0.039(3) 0.051(4) 0.040(3) 0.012(3) 0.011(2) 0.001(3)
C66 0.110(6) 0.046(4) 0.042(4) -0.006(3) -0.007(4) 0.006(4)
C44 0.123(7) 0.046(4) 0.039(4) -0.010(3) 0.014(4) -0.014(4)
C53 0.094(6) 0.051(4) 0.073(5) -0.010(4) 0.037(4) 0.007(4)
C43 0.183(10) 0.036(4) 0.057(5) -0.011(3) -0.020(5) 0.038(5)
C68 0.093(6) 0.081(6) 0.067(5) -0.021(4) -0.006(4) 0.043(5)
C52 0.060(4) 0.058(4) 0.076(5) -0.014(4) -0.007(4) 0.003(3)
C38 0.103(6) 0.058(5) 0.065(5) -0.008(4) -0.035(4) -0.015(4)
C4 0.038(3) 0.070(4) 0.040(3) 0.012(3) -0.010(3) 0.000(3)
C42 0.091(6) 0.084(6) 0.080(6) -0.035(5) 0.008(5) -0.042(5)
C36 0.067(5) 0.061(5) 0.125(7) -0.040(5) 0.027(5) -0.015(4)
C48 0.109(7) 0.079(6) 0.103(7) 0.047(5) -0.040(6) 0.013(5)
C46 0.116(7) 0.160(10) 0.039(4) 0.033(5) -0.005(4) 0.065(7)
C78 0.050(5) 0.361(19) 0.040(4) -0.053(7) 0.017(4) -0.055(8)
C72 0.087(6) 0.110(8) 0.078(6) -0.015(5) -0.020(5) -0.015(5)
C107 0.049(4) 0.067(5) 0.110(7) 0.009(5) -0.014(4) 0.007(4)
C71 0.047(4) 0.263(14) 0.048(5) -0.049(6) -0.017(4) 0.035(6)
C101 0.101(7) 0.072(6) 0.074(6) 0.000(4) -0.015(5) -0.003(5)
C47 0.056(4) 0.099(6) 0.073(5) 0.027(4) -0.011(4) 0.016(4)
C75 0.044(4) 0.188(11) 0.054(5) 0.010(5) 0.012(3) 0.013(5)
C103 0.059(5) 0.066(5) 0.129(8) 0.014(5) 0.019(5) -0.010(4)
C111 0.113(9) 0.142(11) 0.099(8) 0.011(7) -0.007(6) 0.020(8)
C74 0.039(4) 0.219(12) 0.057(5) -0.029(6) -0.012(3) 0.017(5)
C112 0.098(7) 0.103(7) 0.093(7) -0.026(6) -0.015(5) -0.009(6)
C73 0.056(5) 0.253(15) 0.081(7) -0.029(8) -0.006(5) 0.025(7)
C102 0.108(7) 0.081(6) 0.097(7) -0.024(5) 0.003(6) -0.038(6)
C105 0.123(8) 0.063(5) 0.070(5) 0.006(4) 0.012(5) 0.011(5)
C110 0.101(7) 0.080(7) 0.126(8) 0.002(6) -0.044(6) 0.020(6)
C77 0.191(13) 0.090(8) 0.141(11) 0.001(7) 0.094(10) 0.020(8)
C76 0.055(6) 0.259(17) 0.127(10) -0.001(10) -0.007(6) 0.033(8)
C106 0.112(8) 0.093(7) 0.101(7) -0.032(6) -0.014(6) 0.047(6)
C109 0.202(13) 0.085(8) 0.137(10) 0.038(7) -0.095(10) -0.031(8)
C104 0.147(10) 0.139(10) 0.083(7) 0.029(7) -0.016(7) -0.062(8)
C108 0.210(14) 0.202(14) 0.078(7) 0.057(8) 0.031(8) 0.121(12)
C63 0.065(8) 0.071(9) 0.078(9) 0.026(7) 0.024(6) -0.006(7)
C64 0.104(11) 0.064(8) 0.081(9) 0.040(7) 0.045(8) -0.001(8)
C62 0.065(12) 0.116(17) 0.029(9) 0.036(10) 0.026(8) 0.032(11)
C62B 0.130(16) 0.122(15) 0.077(11) -0.014(10) 0.073(11) -0.032(12)
C63B 0.071(11) 0.039(9) 0.057(10) 0.020(8) 0.031(9) 0.002(9)
C64B 0.081(12) 0.052(10) 0.054(10) 0.035(8) 0.014(9) 0.007(9)

loop_
_atom_type_symbol
_atom_type_description
_atom_type_scat_dispersion_real
_atom_type_scat_dispersion_imag
_atom_type_scat_source
C C 0.0033 0.0016 'International Tables Vol C Tables 4.2.6.8 and 6.1.1.4'
H H 0.0000 0.0000 'International Tables Vol C Tables 4.2.6.8 and 6.1.1.4'
N N 0.0061 0.0033 'International Tables Vol C Tables 4.2.6.8 and 6.1.1.4'
O O 0.0106 0.0060 'International Tables Vol C Tables 4.2.6.8 and 6.1.1.4'
Cl Cl 0.1484 0.1585 'International Tables Vol C Tables 4.2.6.8 and 6.1.1.4'
Ti Ti 0.2776 0.4457 'International Tables Vol C Tables 4.2.6.8 and 6.1.1.4'

loop_
_geom_angle_atom_site_label_1
_geom_angle_atom_site_label_2
_geom_angle_atom_site_label_3
_geom_angle
O1 Ti1 O2 167.54(14)
O1 Ti1 O3 86.21(13)
O2 Ti1 O3 86.84(13)
O1 Ti1 N1 85.39(13)
O2 Ti1 N1 84.80(14)
O3 Ti1 N1 94.10(14)
O1 Ti1 N2 95.43(15)
O2 Ti1 N2 90.13(15)
O3 Ti1 N2 172.23(15)
N1 Ti1 N2 78.49(14)
O1 Ti1 Cl1 95.42(10)
O2 Ti1 Cl1 95.15(11)
O3 Ti1 Cl1 91.93(11)
N1 Ti1 Cl1 173.95(10)
N2 Ti1 Cl1 95.47(11)
O5 Ti2 O4 167.45(14)
O5 Ti2 O6 85.60(14)
O4 Ti2 O6 87.16(14)
O5 Ti2 N3 85.44(13)
O4 Ti2 N3 84.89(14)
O6 Ti2 N3 94.28(15)
O5 Ti2 N4 95.59(15)
O4 Ti2 N4 90.27(15)
O6 Ti2 N4 172.36(15)
N3 Ti2 N4 78.32(14)
O5 Ti2 Cl2 95.47(10)
O4 Ti2 Cl2 95.00(11)
O6 Ti2 Cl2 91.86(12)
N3 Ti2 Cl2 173.84(11)
N4 Ti2 Cl2 95.53(11)
C11 O1 Ti1 139.8(3)
C71 O3 C74 107.4(5)
C71 O3 Ti1 122.3(4)
C74 O3 Ti1 124.1(4)
C91 O5 Ti2 139.7(3)
C21 O2 Ti1 142.7(3)
C27 N1 C17 105.0(3)
C27 N1 C1 110.8(4)
C17 N1 C1 109.7(4)
C27 N1 Ti1 110.0(3)
C17 N1 Ti1 111.4(3)
C1 N1 Ti1 109.9(3)
C78 O6 C75 108.6(5)
C78 O6 Ti2 124.3(4)
C75 O6 Ti2 122.1(4)
C81 O4 Ti2 141.9(3)
C5 N3 C87 110.8(4)
C5 N3 C97 109.9(4)
C87 N3 C97 105.2(3)
C5 N3 Ti2 110.1(3)
C87 N3 Ti2 109.9(3)
C97 N3 Ti2 110.8(3)
C4 N2 C3 107.5(4)
C4 N2 C2 111.4(4)
C3 N2 C2 105.8(4)
C4 N2 Ti1 114.2(3)
C3 N2 Ti1 113.1(3)
C2 N2 Ti1 104.6(3)
C7 N4 C8 108.1(4)
C7 N4 C6 110.8(4)
C8 N4 C6 106.6(4)
C7 N4 Ti2 113.6(3)
C8 N4 Ti2 112.8(3)
C6 N4 Ti2 104.7(3)
C12 C13 C14 124.2(4)
C12 C13 H13 117.9
C14 C13 H13 117.9
O1 C11 C12 122.6(4)
O1 C11 C16 117.9(4)
C12 C11 C16 119.5(4)
C94 C93 C92 124.4(5)
C94 C93 H93 117.8
C92 C93 H93 117.8
O2 C21 C26 117.9(4)
O2 C21 C22 122.1(4)
C26 C21 C22 120.0(5)
C13 C14 C15 116.6(4)
C13 C14 C41 122.9(4)
C15 C14 C41 120.5(4)
O5 C91 C96 117.8(4)
O5 C91 C92 122.3(4)
C96 C91 C92 119.9(4)
C13 C12 C11 117.5(4)
C13 C12 C31 121.1(4)
C11 C12 C31 121.4(4)
C21 C22 C23 116.6(5)
C21 C22 C51 122.5(5)
C23 C22 C51 120.8(5)
C93 C94 C95 116.4(4)
C93 C94 C65 123.0(4)
C95 C94 C65 120.5(4)
C85 C86 C81 121.1(5)
C85 C86 C87 118.7(4)
C81 C86 C87 120.0(4)
C15 C16 C11 120.1(4)
C15 C16 C17 120.4(4)
C11 C16 C17 119.3(4)
C95 C96 C91 119.7(4)
C95 C96 C97 121.0(4)
C91 C96 C97 119.2(4)
C106 O8 C107 116.7(6)
C103 O9 C102 116.9(7)
C93 C92 C91 117.0(4)
C93 C92 C55 121.5(4)
C91 C92 C55 121.5(4)
N1 C27 C26 117.5(4)
N1 C27 H27A 107.9
C26 C27 H27A 107.9
N1 C27 H27B 107.9
C26 C27 H27B 107.9
H27A C27 H27B 107.2
N3 C87 C86 117.9(4)
N3 C87 H87A 107.8
C86 C87 H87A 107.8
N3 C87 H87B 107.8
C86 C87 H87B 107.8
H87A C87 H87B 107.2
C25 C26 C21 120.5(5)
C25 C26 C27 118.2(5)
C21 C26 C27 120.7(4)
N3 C97 C96 116.1(4)
N3 C97 H97A 108.3
C96 C97 H97A 108.3
N3 C97 H97B 108.3
C96 C97 H97B 108.3
H97A C97 H97B 107.4
C96 C95 C94 122.1(4)
C96 C95 H95 118.9
C94 C95 H95 118.9
N1 C17 C16 115.8(4)
N1 C17 H17A 108.3
C16 C17 H17A 108.3
N1 C17 H17B 108.3
C16 C17 H17B 108.3
H17A C17 H17B 107.4
C83 C82 C81 116.4(5)
C83 C82 C35 121.8(5)
C81 C82 C35 121.8(5)
C56 C55 C92 110.9(4)
C56 C55 C58 107.9(5)
C92 C55 C58 111.3(4)
C56 C55 C57 110.1(5)
C92 C55 C57 109.4(4)
C58 C55 C57 107.1(5)
C16 C15 C14 121.5(4)
C16 C15 H15 119.2
C14 C15 H15 119.2
C44 C41 C42 107.7(6)
C44 C41 C43 109.0(6)
C42 C41 C43 109.0(7)
C44 C41 C14 113.5(5)
C42 C41 C14 109.0(5)
C43 C41 C14 108.6(5)
C32 C31 C33 109.8(4)
C32 C31 C34 107.8(4)
C33 C31 C34 107.4(4)
C32 C31 C12 111.0(4)
C33 C31 C12 109.8(4)
C34 C31 C12 111.0(4)
N3 C5 C6 112.4(4)
N3 C5 H5A 109.1
C6 C5 H5A 109.1
N3 C5 H5B 109.1
C6 C5 H5B 109.1
H5A C5 H5B 107.8
C23 C24 C25 117.6(5)
C23 C24 C61 121.2(5)
C25 C24 C61 121.1(5)
O4 C81 C86 118.6(4)
O4 C81 C82 121.8(5)
C86 C81 C82 119.6(5)
C31 C32 H32A 109.5
C31 C32 H32B 109.5
H32A C32 H32B 109.5
C31 C32 H32C 109.5
H32A C32 H32C 109.5
H32B C32 H32C 109.5
C66 C65 C68 109.1(6)
C66 C65 C67 107.2(6)
C68 C65 C67 109.7(6)
C66 C65 C94 113.0(4)
C68 C65 C94 109.4(5)
C67 C65 C94 108.3(5)
C86 C85 C84 120.5(5)
C86 C85 H85 119.7
C84 C85 H85 119.7
C83 C84 C85 116.9(5)
C83 C84 C45 120.9(5)
C85 C84 C45 122.2(5)
C24 C25 C26 120.9(5)
C24 C25 H25 119.6
C26 C25 H25 119.6
C54 C51 C53 107.6(5)
C54 C51 C52 106.7(5)
C53 C51 C52 108.3(6)
C54 C51 C22 111.6(5)
C53 C51 C22 112.3(5)
C52 C51 C22 110.2(5)
C82 C83 C84 125.3(5)
C82 C83 H83 117.3
C84 C83 H83 117.3
C2 C1 N1 112.3(4)
C2 C1 H1A 109.1
N1 C1 H1A 109.1
C2 C1 H1B 109.1
N1 C1 H1B 109.1
H1A C1 H1B 107.9
C55 C56 H56A 109.5
C55 C56 H56B 109.5
H56A C56 H56B 109.5
C55 C56 H56C 109.5
H56A C56 H56C 109.5
H56B C56 H56C 109.5
C24 C23 C22 124.2(5)
C24 C23 H23 117.9
C22 C23 H23 117.9
N4 C6 C5 111.3(4)
N4 C6 H6A 109.4
C5 C6 H6A 109.4
N4 C6 H6B 109.4
C5 C6 H6B 109.4
H6A C6 H6B 108.0
C110 O7 C111 112.2(8)
C46 C45 C48 112.4(7)
C46 C45 C84 110.9(6)
C48 C45 C84 112.3(5)
C46 C45 C47 106.1(6)
C48 C45 C47 105.3(7)
C84 C45 C47 109.5(5)
C31 C34 H34A 109.5
C31 C34 H34B 109.5
H34A C34 H34B 109.5
C31 C34 H34C 109.5
H34A C34 H34C 109.5
H34B C34 H34C 109.5
C37 C35 C36 108.7(6)
C37 C35 C38 107.4(5)
C36 C35 C38 108.2(6)
C37 C35 C82 112.7(5)
C36 C35 C82 108.8(5)
C38 C35 C82 110.9(5)
C55 C57 H57A 109.5
C55 C57 H57B 109.5
H57A C57 H57B 109.5
C55 C57 H57C 109.5
H57A C57 H57C 109.5
H57B C57 H57C 109.5
C55 C58 H58A 109.5
C55 C58 H58B 109.5
H58A C58 H58B 109.5
C55 C58 H58C 109.5
H58A C58 H58C 109.5
H58B C58 H58C 109.5
C63B C61 C62 135.0(12)
C63B C61 C24 110.7(8)
C62 C61 C24 114.0(10)
C63B C61 C64 53.9(9)
C62 C61 C64 108.3(11)
C24 C61 C64 114.4(6)
C63B C61 C62B 115.5(11)
C24 C61 C62B 110.4(8)
C64 C61 C62B 134.6(9)
C63B C61 C63 50.2(9)
C62 C61 C63 109.1(10)
C24 C61 C63 109.1(6)
C64 C61 C63 101.0(9)
C62B C61 C63 70.4(10)
C63B C61 C64B 111.5(11)
C62 C61 C64B 59.7(11)
C24 C61 C64B 105.6(8)
C64 C61 C64B 58.6(9)
C62B C61 C64B 102.5(11)
C63 C61 C64B 144.9(9)
C31 C33 H33A 109.5
C31 C33 H33B 109.5
H33A C33 H33B 109.5
C31 C33 H33C 109.5
H33A C33 H33C 109.5
H33B C33 H33C 109.5
C1 C2 N2 111.9(4)
C1 C2 H2A 109.2
N2 C2 H2A 109.2
C1 C2 H2B 109.2
N2 C2 H2B 109.2
H2A C2 H2B 107.9
C51 C54 H54A 109.5
C51 C54 H54B 109.5
H54A C54 H54B 109.5
C51 C54 H54C 109.5
H54A C54 H54C 109.5
H54B C54 H54C 109.5
N2 C3 H3A 109.5
N2 C3 H3B 109.5
H3A C3 H3B 109.5
N2 C3 H3C 109.5
H3A C3 H3C 109.5
H3B C3 H3C 109.5
C65 C67 H67A 109.5
C65 C67 H67B 109.5
H67A C67 H67B 109.5
C65 C67 H67C 109.5
H67A C67 H67C 109.5
H67B C67 H67C 109.5
N4 C8 H8A 109.5
N4 C8 H8B 109.5
H8A C8 H8B 109.5
N4 C8 H8C 109.5
H8A C8 H8C 109.5
H8B C8 H8C 109.5
C35 C37 H37A 109.5
C35 C37 H37B 109.5
H37A C37 H37B 109.5
C35 C37 H37C 109.5
H37A C37 H37C 109.5
H37B C37 H37C 109.5
N4 C7 H7A 109.5
N4 C7 H7B 109.5
H7A C7 H7B 109.5
N4 C7 H7C 109.5
H7A C7 H7C 109.5
H7B C7 H7C 109.5
C65 C66 H66A 109.5
C65 C66 H66B 109.5
H66A C66 H66B 109.5
C65 C66 H66C 109.5
H66A C66 H66C 109.5
H66B C66 H66C 109.5
C41 C44 H44A 109.5
C41 C44 H44B 109.5
H44A C44 H44B 109.5
C41 C44 H44C 109.5
H44A C44 H44C 109.5
H44B C44 H44C 109.5
C51 C53 H53A 109.5
C51 C53 H53B 109.5
H53A C53 H53B 109.5
C51 C53 H53C 109.5
H53A C53 H53C 109.5
H53B C53 H53C 109.5
C41 C43 H43A 109.5
C41 C43 H43B 109.5
H43A C43 H43B 109.5
C41 C43 H43C 109.5
H43A C43 H43C 109.5
H43B C43 H43C 109.5
C65 C68 H68A 109.5
C65 C68 H68B 109.5
H68A C68 H68B 109.5
C65 C68 H68C 109.5
H68A C68 H68C 109.5
H68B C68 H68C 109.5
C51 C52 H52A 109.5
C51 C52 H52B 109.5
H52A C52 H52B 109.5
C51 C52 H52C 109.5
H52A C52 H52C 109.5
H52B C52 H52C 109.5
C35 C38 H38A 109.5
C35 C38 H38B 109.5
H38A C38 H38B 109.5
C35 C38 H38C 109.5
H38A C38 H38C 109.5
H38B C38 H38C 109.5
N2 C4 H4A 109.5
N2 C4 H4B 109.5
H4A C4 H4B 109.5
N2 C4 H4C 109.5
H4A C4 H4C 109.5
H4B C4 H4C 109.5
C41 C42 H42A 109.5
C41 C42 H42B 109.5
H42A C42 H42B 109.5
C41 C42 H42C 109.5
H42A C42 H42C 109.5
H42B C42 H42C 109.5
C35 C36 H36A 109.5
C35 C36 H36B 109.5
H36A C36 H36B 109.5
C35 C36 H36C 109.5
H36A C36 H36C 109.5
H36B C36 H36C 109.5
C45 C48 H48A 109.5
C45 C48 H48B 109.5
H48A C48 H48B 109.5
C45 C48 H48C 109.5
H48A C48 H48C 109.5
H48B C48 H48C 109.5
C45 C46 H46A 109.5
C45 C46 H46B 109.5
H46A C46 H46B 109.5
C45 C46 H46C 109.5
H46A C46 H46C 109.5
H46B C46 H46C 109.5
O6 C78 C77 110.5(9)
O6 C78 H78A 109.5
C77 C78 H78A 109.5
O6 C78 H78B 109.6
C77 C78 H78B 109.5
H78A C78 H78B 108.1
C71 C72 C73 104.3(7)
C71 C72 H72A 110.9
C73 C72 H72A 110.9
C71 C72 H72B 110.9
C73 C72 H72B 110.9
H72A C72 H72B 108.9
O8 C107 C108 111.6(7)
O8 C107 H10A 109.3
C108 C107 H10A 109.3
O8 C107 H10B 109.3
C108 C107 H10B 109.3
H10A C107 H10B 108.0
O3 C71 C72 109.7(6)
O3 C71 H71A 109.7
C72 C71 H71A 109.7
O3 C71 H71B 109.7
C72 C71 H71B 109.7
H71A C71 H71B 108.2
C102 C101 H10C 109.5
C102 C101 H10D 109.5
H10C C101 H10D 109.5
C102 C101 H10E 109.5
H10C C101 H10E 109.5
H10D C101 H10E 109.5
C45 C47 H47A 109.5
C45 C47 H47B 109.5
H47A C47 H47B 109.5
C45 C47 H47C 109.5
H47A C47 H47C 109.5
H47B C47 H47C 109.5
O6 C75 C76 108.0(7)
O6 C75 H75A 110.1
C76 C75 H75A 110.1
O6 C75 H75B 110.1
C76 C75 H75B 110.1
H75A C75 H75B 108.4
O9 C103 C104 114.6(8)
O9 C103 H10F 108.6
C104 C103 H10F 108.6
O9 C103 H10G 108.6
C104 C103 H10G 108.6
H10F C103 H10G 107.6
C112 C111 O7 105.9(9)
C112 C111 H11A 110.6
O7 C111 H11A 110.6
C112 C111 H11B 110.6
O7 C111 H11B 110.6
H11A C111 H11B 108.7
C73 C74 O3 108.2(7)
C73 C74 H74A 110.1
O3 C74 H74A 110.1
C73 C74 H74B 110.0
O3 C74 H74B 110.1
H74A C74 H74B 108.4
C111 C112 H11C 109.5
C111 C112 H11D 109.5
H11C C112 H11D 109.5
C111 C112 H11E 109.5
H11C C112 H11E 109.5
H11D C112 H11E 109.5
C74 C73 C72 105.3(7)
C74 C73 H73A 110.7
C72 C73 H73A 110.7
C74 C73 H73B 110.7
C72 C73 H73B 110.7
H73A C73 H73B 108.8
O9 C102 C101 116.0(7)
O9 C102 H10H 108.3
C101 C102 H10H 108.3
O9 C102 H10I 108.3
C101 C102 H10I 108.3
H10H C102 H10I 107.4
C106 C105 H10J 109.5
C106 C105 H10K 109.5
H10J C105 H10K 109.5
C106 C105 H10L 109.5
H10J C105 H10L 109.5
H10K C105 H10L 109.5
C109 C110 O7 106.5(9)
C109 C110 H11F 110.4
O7 C110 H11F 110.4
C109 C110 H11G 110.4
O7 C110 H11G 110.4
H11F C110 H11G 108.6
C78 C77 C76 98.7(8)
C78 C77 H77A 112.0
C76 C77 H77A 112.0
C78 C77 H77B 112.0
C76 C77 H77B 112.0
H77A C77 H77B 109.7
C75 C76 C77 100.7(8)
C75 C76 H76A 111.6
C77 C76 H76A 111.6
C75 C76 H76B 111.6
C77 C76 H76B 111.6
H76A C76 H76B 109.4
O8 C106 C105 118.3(7)
O8 C106 H10M 107.7
C105 C106 H10M 107.7
O8 C106 H10N 107.7
C105 C106 H10N 107.7
H10M C106 H10N 107.1
C110 C109 H10O 109.5
C110 C109 H10P 109.5
H10O C109 H10P 109.5
C110 C109 H10Q 109.5
H10O C109 H10Q 109.5
H10P C109 H10Q 109.5
C103 C104 H10R 109.5
C103 C104 H10S 109.5
H10R C104 H10S 109.5
C103 C104 H10T 109.5
H10R C104 H10T 109.5
H10S C104 H10T 109.5
C107 C108 H10U 109.5
C107 C108 H10V 109.5
H10U C108 H10V 109.5
C107 C108 H10W 109.5
H10U C108 H10W 109.5
H10V C108 H10W 109.5
C61 C63 H63A 109.5
C61 C63 H63B 109.5
H63A C63 H63B 109.5
C61 C63 H63C 109.5
H63A C63 H63C 109.5
H63B C63 H63C 109.5
C61 C64 H64A 109.5
C61 C64 H64B 109.5
H64A C64 H64B 109.5
C61 C64 H64C 109.5
H64A C64 H64C 109.5
H64B C64 H64C 109.5
C61 C62 H62A 109.5
C61 C62 H62B 109.5
H62A C62 H62B 109.5
C61 C62 H62C 109.5
H62A C62 H62C 109.5
H62B C62 H62C 109.5
C61 C62B H62D 109.5
C61 C62B H62E 109.5
H62D C62B H62E 109.5
C61 C62B H62F 109.5
H62D C62B H62F 109.5
H62E C62B H62F 109.5
C61 C63B H63D 109.5
C61 C63B H63E 109.5
H63D C63B H63E 109.5
C61 C63B H63F 109.5
H63D C63B H63F 109.5
H63E C63B H63F 109.5
C61 C64B H64D 109.5
C61 C64B H64E 109.5
H64D C64B H64E 109.5
C61 C64B H64F 109.5
H64D C64B H64F 109.5
H64E C64B H64F 109.5

loop_
_geom_bond_atom_site_label_1
_geom_bond_atom_site_label_2
_geom_bond_distance
Ti1 O1 1.905(3)
Ti1 O2 1.906(3)
Ti1 O3 2.225(3)
Ti1 N1 2.277(4)
Ti1 N2 2.281(4)
Ti1 Cl1 2.4182(15)
Ti2 O5 1.898(3)
Ti2 O4 1.909(3)
Ti2 O6 2.224(4)
Ti2 N3 2.279(4)
Ti2 N4 2.284(4)
Ti2 Cl2 2.4187(15)
O1 C11 1.338(5)
O3 C71 1.423(8)
O3 C74 1.442(8)
O5 C91 1.349(5)
O2 C21 1.344(6)
N1 C27 1.495(6)
N1 C17 1.495(6)
N1 C1 1.497(6)
O6 C78 1.388(8)
O6 C75 1.431(8)
O4 C81 1.347(6)
N3 C5 1.484(6)
N3 C87 1.489(6)
N3 C97 1.492(6)
N2 C4 1.461(7)
N2 C3 1.466(7)
N2 C2 1.499(7)
N4 C7 1.453(7)
N4 C8 1.485(7)
N4 C6 1.498(6)
C13 C12 1.387(7)
C13 C14 1.392(7)
C13 H13 0.9300
C11 C12 1.403(6)
C11 C16 1.415(6)
C93 C94 1.386(7)
C93 C92 1.390(7)
C93 H93 0.9300
C21 C26 1.401(7)
C21 C22 1.406(7)
C14 C15 1.399(7)
C14 C41 1.532(7)
C91 C96 1.407(6)
C91 C92 1.409(6)
C12 C31 1.543(6)
C22 C23 1.409(8)
C22 C51 1.551(8)
C94 C95 1.395(7)
C94 C65 1.538(7)
C86 C85 1.397(7)
C86 C81 1.407(7)
C86 C87 1.503(7)
C16 C15 1.377(7)
C16 C17 1.504(6)
C96 C95 1.374(7)
C96 C97 1.500(6)
O8 C106 1.370(10)
O8 C107 1.396(9)
O9 C103 1.361(9)
O9 C102 1.382(10)
C92 C55 1.535(6)
C27 C26 1.507(7)
C27 H27A 0.9700
C27 H27B 0.9700
C87 H87A 0.9700
C87 H87B 0.9700
C26 C25 1.393(7)
C97 H97A 0.9700
C97 H97B 0.9700
C95 H95 0.9300
C17 H17A 0.9700
C17 H17B 0.9700
C82 C83 1.389(8)
C82 C81 1.429(7)
C82 C35 1.540(8)
C55 C56 1.516(7)
C55 C58 1.537(7)
C55 C57 1.538(8)
C15 H15 0.9300
C41 C44 1.496(8)
C41 C42 1.506(10)
C41 C43 1.527(9)
C31 C32 1.519(7)
C31 C33 1.520(7)
C31 C34 1.532(7)
C5 C6 1.498(7)
C5 H5A 0.9700
C5 H5B 0.9700
C24 C23 1.377(8)
C24 C25 1.384(7)
C24 C61 1.542(8)
C32 H32A 0.9600
C32 H32B 0.9600
C32 H32C 0.9600
C65 C66 1.517(8)
C65 C68 1.525(9)
C65 C67 1.525(9)
C85 C84 1.399(7)
C85 H85 0.9300
C84 C83 1.398(8)
C84 C45 1.535(8)
C25 H25 0.9300
C51 C54 1.513(8)
C51 C53 1.534(8)
C51 C52 1.543(9)
C83 H83 0.9300
C1 C2 1.488(7)
C1 H1A 0.9700
C1 H1B 0.9700
C56 H56A 0.9600
C56 H56B 0.9600
C56 H56C 0.9600
C23 H23 0.9300
C6 H6A 0.9700
C6 H6B 0.9700
O7 C110 1.471(11)
O7 C111 1.476(12)
C45 C46 1.509(10)
C45 C48 1.524(11)
C45 C47 1.567(10)
C34 H34A 0.9600
C34 H34B 0.9600
C34 H34C 0.9600
C35 C37 1.516(9)
C35 C36 1.531(9)
C35 C38 1.534(8)
C57 H57A 0.9600
C57 H57B 0.9600
C57 H57C 0.9600
C58 H58A 0.9600
C58 H58B 0.9600
C58 H58C 0.9600
C61 C63B 1.338(19)
C61 C62 1.398(18)
C61 C64 1.550(14)
C61 C62B 1.564(15)
C61 C63 1.614(14)
C61 C64B 1.649(17)
C33 H33A 0.9600
C33 H33B 0.9600
C33 H33C 0.9600
C2 H2A 0.9700
C2 H2B 0.9700
C54 H54A 0.9600
C54 H54B 0.9600
C54 H54C 0.9600
C3 H3A 0.9600
C3 H3B 0.9600
C3 H3C 0.9600
C67 H67A 0.9600
C67 H67B 0.9600
C67 H67C 0.9600
C8 H8A 0.9600
C8 H8B 0.9600
C8 H8C 0.9600
C37 H37A 0.9600
C37 H37B 0.9600
C37 H37C 0.9600
C7 H7A 0.9600
C7 H7B 0.9600
C7 H7C 0.9600
C66 H66A 0.9600
C66 H66B 0.9600
C66 H66C 0.9600
C44 H44A 0.9600
C44 H44B 0.9600
C44 H44C 0.9600
C53 H53A 0.9600
C53 H53B 0.9600
C53 H53C 0.9600
C43 H43A 0.9600
C43 H43B 0.9600
C43 H43C 0.9600
C68 H68A 0.9600
C68 H68B 0.9600
C68 H68C 0.9600
C52 H52A 0.9600
C52 H52B 0.9600
C52 H52C 0.9600
C38 H38A 0.9600
C38 H38B 0.9600
C38 H38C 0.9600
C4 H4A 0.9600
C4 H4B 0.9600
C4 H4C 0.9600
C42 H42A 0.9600
C42 H42B 0.9600
C42 H42C 0.9600
C36 H36A 0.9600
C36 H36B 0.9600
C36 H36C 0.9600
C48 H48A 0.9600
C48 H48B 0.9600
C48 H48C 0.9600
C46 H46A 0.9600
C46 H46B 0.9600
C46 H46C 0.9600
C78 C77 1.435(15)
C78 H78A 0.9700
C78 H78B 0.9700
C72 C71 1.444(11)
C72 C73 1.537(12)
C72 H72A 0.9700
C72 H72B 0.9700
C107 C108 1.428(12)
C107 H10A 0.9700
C107 H10B 0.9700
C71 H71A 0.9700
C71 H71B 0.9700
C101 C102 1.408(12)
C101 H10C 0.9600
C101 H10D 0.9600
C101 H10E 0.9600
C47 H47A 0.9600
C47 H47B 0.9600
C47 H47C 0.9600
C75 C76 1.435(13)
C75 H75A 0.9700
C75 H75B 0.9700
C103 C104 1.399(12)
C103 H10F 0.9700
C103 H10G 0.9700
C111 C112 1.450(13)
C111 H11A 0.9700
C111 H11B 0.9700
C74 C73 1.414(11)
C74 H74A 0.9700
C74 H74B 0.9700
C112 H11C 0.9600
C112 H11D 0.9600
C112 H11E 0.9600
C73 H73A 0.9700
C73 H73B 0.9700
C102 H10H 0.9700
C102 H10I 0.9700
C105 C106 1.390(12)
C105 H10J 0.9600
C105 H10K 0.9600
C105 H10L 0.9600
C110 C109 1.438(14)
C110 H11F 0.9700
C110 H11G 0.9700
C77 C76 1.637(16)
C77 H77A 0.9700
C77 H77B 0.9700
C76 H76A 0.9700
C76 H76B 0.9700
C106 H10M 0.9700
C106 H10N 0.9700
C109 H10O 0.9600
C109 H10P 0.9600
C109 H10Q 0.9600
C104 H10R 0.9600
C104 H10S 0.9600
C104 H10T 0.9600
C108 H10U 0.9600
C108 H10V 0.9600
C108 H10W 0.9600
C63 H63A 0.9600
C63 H63B 0.9600
C63 H63C 0.9600
C64 H64A 0.9600
C64 H64B 0.9600
C64 H64C 0.9600
C62 H62A 0.9600
C62 H62B 0.9600
C62 H62C 0.9600
C62B H62D 0.9600
C62B H62E 0.9600
C62B H62F 0.9600
C63B H63D 0.9600
C63B H63E 0.9600
C63B H63F 0.9600
C64B H64D 0.9600
C64B H64E 0.9600
C64B H64F 0.9600

loop_
_geom_torsion_atom_site_label_1
_geom_torsion_atom_site_label_2
_geom_torsion_atom_site_label_3
_geom_torsion_atom_site_label_4
_geom_torsion
O2 Ti1 O1 C11 -57.8(9)
O3 Ti1 O1 C11 -114.1(4)
N1 Ti1 O1 C11 -19.6(4)
N2 Ti1 O1 C11 58.3(4)
Cl1 Ti1 O1 C11 154.4(4)
O1 Ti1 O3 C71 -164.7(7)
O2 Ti1 O3 C71 25.7(7)
N1 Ti1 O3 C71 110.3(7)
Cl1 Ti1 O3 C71 -69.4(7)
O1 Ti1 O3 C74 -15.7(7)
O2 Ti1 O3 C74 174.6(7)
N1 Ti1 O3 C74 -100.8(7)
Cl1 Ti1 O3 C74 79.6(7)
O4 Ti2 O5 C91 58.8(9)
O6 Ti2 O5 C91 113.8(5)
N3 Ti2 O5 C91 19.1(4)
N4 Ti2 O5 C91 -58.7(5)
Cl2 Ti2 O5 C91 -154.8(4)
O1 Ti1 O2 C21 37.7(10)
O3 Ti1 O2 C21 93.9(5)
N1 Ti1 O2 C21 -0.5(5)
N2 Ti1 O2 C21 -78.9(5)
Cl1 Ti1 O2 C21 -174.4(5)
O1 Ti1 N1 C27 -139.6(3)
O2 Ti1 N1 C27 32.7(3)
O3 Ti1 N1 C27 -53.7(3)
N2 Ti1 N1 C27 123.9(3)
O1 Ti1 N1 C17 -23.5(3)
O2 Ti1 N1 C17 148.8(3)
O3 Ti1 N1 C17 62.3(3)
N2 Ti1 N1 C17 -120.0(3)
O1 Ti1 N1 C1 98.2(3)
O2 Ti1 N1 C1 -89.5(3)
O3 Ti1 N1 C1 -175.9(3)
N2 Ti1 N1 C1 1.7(3)
O5 Ti2 O6 C78 177.0(9)
O4 Ti2 O6 C78 -13.3(9)
N3 Ti2 O6 C78 -98.0(9)
Cl2 Ti2 O6 C78 81.6(9)
O5 Ti2 O6 C75 24.9(6)
O4 Ti2 O6 C75 -165.3(6)
N3 Ti2 O6 C75 110.0(6)
Cl2 Ti2 O6 C75 -70.4(6)
O5 Ti2 O4 C81 -41.2(9)
O6 Ti2 O4 C81 -96.0(5)
N3 Ti2 O4 C81 -1.5(5)
N4 Ti2 O4 C81 76.8(5)
Cl2 Ti2 O4 C81 172.3(5)
O5 Ti2 N3 C5 -97.9(3)
O4 Ti2 N3 C5 90.1(3)
O6 Ti2 N3 C5 176.8(3)
N4 Ti2 N3 C5 -1.2(3)
O5 Ti2 N3 C87 139.7(3)
O4 Ti2 N3 C87 -32.3(3)
O6 Ti2 N3 C87 54.5(3)
N4 Ti2 N3 C87 -123.6(3)
O5 Ti2 N3 C97 23.9(3)
O4 Ti2 N3 C97 -148.1(3)
O6 Ti2 N3 C97 -61.3(3)
N4 Ti2 N3 C97 120.6(3)
O1 Ti1 N2 C4 11.5(4)
O2 Ti1 N2 C4 -179.7(4)
N1 Ti1 N2 C4 95.6(4)
Cl1 Ti1 N2 C4 -84.5(4)
O1 Ti1 N2 C3 134.8(4)
O2 Ti1 N2 C3 -56.4(4)
N1 Ti1 N2 C3 -141.1(4)
Cl1 Ti1 N2 C3 38.8(4)
O1 Ti1 N2 C2 -110.6(3)
O2 Ti1 N2 C2 58.2(3)
N1 Ti1 N2 C2 -26.4(3)
Cl1 Ti1 N2 C2 153.4(3)
O5 Ti2 N4 C7 -10.4(4)
O4 Ti2 N4 C7 -179.3(4)
N3 Ti2 N4 C7 -94.5(4)
Cl2 Ti2 N4 C7 85.7(3)
O5 Ti2 N4 C8 -133.8(4)
O4 Ti2 N4 C8 57.3(4)
N3 Ti2 N4 C8 142.0(4)
Cl2 Ti2 N4 C8 -37.8(4)
O5 Ti2 N4 C6 110.6(3)
O4 Ti2 N4 C6 -58.3(3)
N3 Ti2 N4 C6 26.5(3)
Cl2 Ti2 N4 C6 -153.3(3)
Ti1 O1 C11 C12 -151.2(4)
Ti1 O1 C11 C16 27.7(6)
Ti1 O2 C21 C26 -10.6(7)
Ti1 O2 C21 C22 169.4(4)
C12 C13 C14 C15 2.7(7)
C12 C13 C14 C41 -179.3(5)
Ti2 O5 C91 C96 -27.5(7)
Ti2 O5 C91 C92 150.6(4)
C14 C13 C12 C11 2.6(7)
C14 C13 C12 C31 -175.4(4)
O1 C11 C12 C13 171.0(4)
C16 C11 C12 C13 -7.9(6)
O1 C11 C12 C31 -11.0(7)
C16 C11 C12 C31 170.1(4)
O2 C21 C22 C23 -177.4(4)
C26 C21 C22 C23 2.6(7)
O2 C21 C22 C51 7.0(7)
C26 C21 C22 C51 -173.1(5)
C92 C93 C94 C95 -2.5(8)
C92 C93 C94 C65 180.0(5)
O1 C11 C16 C15 -170.9(4)
C12 C11 C16 C15 8.0(7)
O1 C11 C16 C17 13.5(6)
C12 C11 C16 C17 -167.5(4)
O5 C91 C96 C95 170.2(4)
C92 C91 C96 C95 -8.0(7)
O5 C91 C96 C97 -13.4(6)
C92 C91 C96 C97 168.4(4)
C94 C93 C92 C91 -2.3(7)
C94 C93 C92 C55 175.3(5)
O5 C91 C92 C93 -170.6(4)
C96 C91 C92 C93 7.5(7)
O5 C91 C92 C55 11.8(7)
C96 C91 C92 C55 -170.1(4)
C17 N1 C27 C26 178.8(4)
C1 N1 C27 C26 60.5(5)
Ti1 N1 C27 C26 -61.2(5)
C5 N3 C87 C86 -60.1(5)
C97 N3 C87 C86 -178.9(4)
Ti2 N3 C87 C86 61.8(5)
C85 C86 C87 N3 132.6(5)
C81 C86 C87 N3 -53.1(6)
O2 C21 C26 C25 176.0(4)
C22 C21 C26 C25 -3.9(7)
O2 C21 C26 C27 -12.5(7)
C22 C21 C26 C27 167.6(4)
N1 C27 C26 C25 -135.2(5)
N1 C27 C26 C21 53.2(6)
C5 N3 C97 C96 61.7(5)
C87 N3 C97 C96 -178.9(4)
Ti2 N3 C97 C96 -60.2(5)
C95 C96 C97 N3 -124.2(5)
C91 C96 C97 N3 59.4(6)
C91 C96 C95 C94 3.0(7)
C97 C96 C95 C94 -173.4(5)
C93 C94 C95 C96 2.2(7)
C65 C94 C95 C96 179.8(5)
C27 N1 C17 C16 178.4(4)
C1 N1 C17 C16 -62.5(5)
Ti1 N1 C17 C16 59.4(5)
C15 C16 C17 N1 125.5(5)
C11 C16 C17 N1 -58.9(6)
C93 C92 C55 C56 115.1(5)
C91 C92 C55 C56 -67.4(6)
C93 C92 C55 C58 -5.0(7)
C91 C92 C55 C58 172.5(5)
C93 C92 C55 C57 -123.2(5)
C91 C92 C55 C57 54.3(6)
C11 C16 C15 C14 -2.6(7)
C17 C16 C15 C14 172.9(5)
C13 C14 C15 C16 -2.7(7)
C41 C14 C15 C16 179.3(5)
C13 C14 C41 C44 4.0(8)
C15 C14 C41 C44 -178.1(6)
C13 C14 C41 C42 124.0(6)
C15 C14 C41 C42 -58.1(7)
C13 C14 C41 C43 -117.3(7)
C15 C14 C41 C43 60.6(8)
C13 C12 C31 C32 -114.4(5)
C11 C12 C31 C32 67.7(6)
C13 C12 C31 C33 124.0(5)
C11 C12 C31 C33 -53.9(6)
C13 C12 C31 C34 5.4(6)
C11 C12 C31 C34 -172.5(5)
C87 N3 C5 C6 96.4(5)
C97 N3 C5 C6 -147.8(4)
Ti2 N3 C5 C6 -25.4(5)
Ti2 O4 C81 C86 13.2(7)
Ti2 O4 C81 C82 -167.3(4)
C85 C86 C81 O4 -174.8(4)
C87 C86 C81 O4 11.1(7)
C85 C86 C81 C82 5.7(7)
C87 C86 C81 C82 -168.4(4)
C83 C82 C81 O4 175.8(5)
C35 C82 C81 O4 -8.3(7)
C83 C82 C81 C86 -4.7(7)
C35 C82 C81 C86 171.2(5)
C93 C94 C65 C66 -5.6(8)
C95 C94 C65 C66 176.9(5)
C93 C94 C65 C68 -127.4(6)
C95 C94 C65 C68 55.2(7)
C93 C94 C65 C67 113.1(6)
C95 C94 C65 C67 -64.4(7)
C81 C86 C85 C84 -2.8(8)
C87 C86 C85 C84 171.3(5)
C86 C85 C84 C83 -0.8(8)
C86 C85 C84 C45 -178.8(5)
C23 C24 C25 C26 1.0(8)
C61 C24 C25 C26 178.6(5)
C21 C26 C25 C24 2.1(8)
C27 C26 C25 C24 -169.6(5)
C21 C22 C51 C54 -60.8(7)
C23 C22 C51 C54 123.8(6)
C21 C22 C51 C53 178.3(5)
C23 C22 C51 C53 2.9(8)
C21 C22 C51 C52 57.5(7)
C23 C22 C51 C52 -117.9(6)
C81 C82 C83 C84 1.1(8)
C35 C82 C83 C84 -174.8(5)
C85 C84 C83 C82 1.7(9)
C45 C84 C83 C82 179.7(6)
C27 N1 C1 C2 -97.1(5)
C17 N1 C1 C2 147.5(4)
Ti1 N1 C1 C2 24.7(5)
C25 C24 C23 C22 -2.4(8)
C61 C24 C23 C22 -179.9(5)
C21 C22 C23 C24 0.6(8)
C51 C22 C23 C24 176.3(5)
C7 N4 C6 C5 73.2(5)
C8 N4 C6 C5 -169.4(4)
Ti2 N4 C6 C5 -49.7(5)
N3 C5 C6 N4 52.4(6)
C83 C84 C45 C46 -50.6(9)
C85 C84 C45 C46 127.3(7)
C83 C84 C45 C48 -177.3(6)
C85 C84 C45 C48 0.6(9)
C83 C84 C45 C47 66.2(8)
C85 C84 C45 C47 -115.9(6)
C83 C82 C35 C37 -123.5(6)
C81 C82 C35 C37 60.8(7)
C83 C82 C35 C36 115.9(7)
C81 C82 C35 C36 -59.8(7)
C83 C82 C35 C38 -3.0(8)
C81 C82 C35 C38 -178.7(5)
C23 C24 C61 C63B -123.5(10)
C25 C24 C61 C63B 59.1(11)
C23 C24 C61 C62 52.4(12)
C25 C24 C61 C62 -125.0(11)
C23 C24 C61 C64 177.8(9)
C25 C24 C61 C64 0.4(11)
C23 C24 C61 C62B 5.6(12)
C25 C24 C61 C62B -171.8(10)
C23 C24 C61 C63 -69.9(9)
C25 C24 C61 C63 112.7(8)
C23 C24 C61 C64B 115.7(9)
C25 C24 C61 C64B -61.7(10)
N1 C1 C2 N2 -51.9(6)
C4 N2 C2 C1 -74.2(5)
C3 N2 C2 C1 169.3(4)
Ti1 N2 C2 C1 49.7(5)
C75 O6 C78 C77 14.0(13)
Ti2 O6 C78 C77 -141.2(7)
C106 O8 C107 C108 176.4(10)
C74 O3 C71 C72 7.0(12)
Ti1 O3 C71 C72 160.4(7)
C73 C72 C71 O3 6.7(13)
C78 O6 C75 C76 12.2(13)
Ti2 O6 C75 C76 168.1(8)
C102 O9 C103 C104 -175.4(9)
C110 O7 C111 C112 -176.9(8)
C71 O3 C74 C73 -19.3(13)
Ti1 O3 C74 C73 -172.1(8)
O3 C74 C73 C72 23.0(13)
C71 C72 C73 C74 -18.2(14)
C103 O9 C102 C101 168.4(8)
C111 O7 C110 C109 177.1(8)
O6 C78 C77 C76 -30.2(13)
O6 C75 C76 C77 -29.2(13)
C78 C77 C76 C75 35.4(13)
C107 O8 C106 C105 -168.5(9)

loop_
_platon_squeeze_void_nr
_platon_squeeze_void_average_x
_platon_squeeze_void_average_y
_platon_squeeze_void_average_z
_platon_squeeze_void_volume
_platon_squeeze_void_count_electrons
1 0.000 0.500 0.500 188.7 40.2
